data_7122644
loop_
_publ_author_name
'Enachi, Andreea'
'Baabe, Dirk'
'Zaretzke, Marc-Kevin'
'Schweyen, Peter'
'Freytag, Matthias'
'Raeder, Jan'
'Walter, Marc D.'

_publ_section_title
;
 [(NHC)CoR<sub>2</sub>]: pre-catalysts for homogeneous olefin and alkyne
 hydrogenation.
;
_journal_issue 98
_journal_name_full 'Chemical communications (Cambridge, England)'
_journal_page_first 13798
_journal_page_last 13801
_journal_paper_doi 10.1039/c8cc08891h
_journal_volume 54
_journal_year 2018
_chemical_formula_sum 'C21 H42 Co N2'
_chemical_formula_weight 381.50
_space_group_IT_number 14
_space_group_name_Hall '-P 2yn'
_space_group_name_H-M_alt 'P 1 21/n 1'
_symmetry_cell_setting monoclinic
_symmetry_space_group_name_Hall '-P 2yn'
_symmetry_space_group_name_H-M 'P 1 21/n 1'
_atom_sites_solution_hydrogens geom
_atom_sites_solution_primary direct
_atom_sites_solution_secondary difmap
_audit_creation_method SHELXL-97
_audit_update_record
;
2018-08-25 deposited with the CCDC.
2018-11-19 downloaded from the CCDC.
;
_cell_angle_alpha 90.00
_cell_angle_beta 99.477(2)
_cell_angle_gamma 90.00
_cell_formula_units_Z 4
_cell_length_a 15.1042(3)
_cell_length_b 9.8230(2)
_cell_length_c 15.6224(4)
_cell_measurement_reflns_used 16093
_cell_measurement_temperature 100(2)
_cell_measurement_theta_max 75.9900
_cell_measurement_theta_min 3.7350
_cell_volume 2286.24(9)
_computing_cell_refinement 'CrysAlisPro 1.171.38.43c (Rigaku OD, 2015)'
_computing_data_collection 'CrysAlisPro 1.171.38.43c (Rigaku OD, 2015)'
_computing_data_reduction 'CrysAlisPro 1.171.38.43c (Rigaku OD, 2015)'
_computing_molecular_graphics 'Bruker XP'
_computing_publication_material SHELXL-97
_computing_structure_refinement 'SHELXL-97 (Sheldrick, 1997)'
_computing_structure_solution 'SHELXS-97 (Sheldrick, 1990)'
_diffrn_ambient_temperature 100(2)
_diffrn_detector_area_resol_mean 10.3543
_diffrn_measured_fraction_theta_full 1.000
_diffrn_measured_fraction_theta_max 0.997
_diffrn_measurement_device_type 'Oxford Diffraction Xcalibur, Atlas, Nova'
_diffrn_measurement_method '\w scans'
_diffrn_radiation_monochromator mirror
_diffrn_radiation_type 'Cu K\a'
_diffrn_radiation_wavelength 1.54184
_diffrn_reflns_av_R_equivalents 0.0596
_diffrn_reflns_av_sigmaI/netI 0.0257
_diffrn_reflns_limit_h_max 19
_diffrn_reflns_limit_h_min -18
_diffrn_reflns_limit_k_max 11
_diffrn_reflns_limit_k_min -12
_diffrn_reflns_limit_l_max 19
_diffrn_reflns_limit_l_min -19
_diffrn_reflns_number 46327
_diffrn_reflns_theta_full 75.00
_diffrn_reflns_theta_max 76.13
_diffrn_reflns_theta_min 3.77
_diffrn_source 'micro-focus sealed X-ray tube'
_exptl_absorpt_coefficient_mu 5.889
_exptl_absorpt_correction_T_max 1.00000
_exptl_absorpt_correction_T_min 0.64137
_exptl_absorpt_correction_type multi-scan
_exptl_absorpt_process_details
; 
CrysAlisPro 1.171.38.43c (Rigaku Oxford Diffraction, 2015) 
Empirical absorption correction using spherical harmonics, 
 implemented in SCALE3 ABSPACK scaling algorithm. 
;
_exptl_crystal_colour yellow
_exptl_crystal_density_diffrn 1.108
_exptl_crystal_density_method 'not measured'
_exptl_crystal_description irregular
_exptl_crystal_F_000 836
_exptl_crystal_size_max 0.20
_exptl_crystal_size_mid 0.15
_exptl_crystal_size_min 0.10
_refine_diff_density_max 0.390
_refine_diff_density_min -0.663
_refine_diff_density_rms 0.047
_refine_ls_extinction_method none
_refine_ls_goodness_of_fit_ref 1.057
_refine_ls_hydrogen_treatment constr
_refine_ls_matrix_type full
_refine_ls_number_parameters 257
_refine_ls_number_reflns 4769
_refine_ls_number_restraints 72
_refine_ls_restrained_S_all 1.086
_refine_ls_R_factor_all 0.0517
_refine_ls_R_factor_gt 0.0474
_refine_ls_shift/su_max 0.001
_refine_ls_shift/su_mean 0.000
_refine_ls_structure_factor_coef Fsqd
_refine_ls_weighting_details 'calc w=1/[\s^2^(Fo^2^)+(0.0439P)^2^+1.7968P] where P=(Fo^2^+2Fc^2^)/3'
_refine_ls_weighting_scheme calc
_refine_ls_wR_factor_gt 0.1083
_refine_ls_wR_factor_ref 0.1110
_reflns_number_gt 4385
_reflns_number_total 4769
_reflns_threshold_expression >2sigma(I)
_cod_data_source_file c8cc08891h2.cif
_cod_data_source_block ae41fr
_cod_depositor_comments 'Adding full bibliography for 7122642--7122652.cif.'
_cod_original_cell_volume 2286.25(9)
_cod_original_sg_symbol_H-M 'P 21/n'
_cod_database_code 7122644

loop_
_symmetry_equiv_pos_as_xyz
'x, y, z'
'-x+1/2, y+1/2, -z+1/2'
'-x, -y, -z'
'x-1/2, -y-1/2, z-1/2'

loop_
_atom_site_label
_atom_site_type_symbol
_atom_site_fract_x
_atom_site_fract_y
_atom_site_fract_z
_atom_site_U_iso_or_equiv
_atom_site_adp_type
_atom_site_occupancy
_atom_site_symmetry_multiplicity
_atom_site_calc_flag
_atom_site_refinement_flags
_atom_site_disorder_assembly
_atom_site_disorder_group
N1 N 0.90926(12) 0.32115(19) 0.65232(13) 0.0314(4) Uani 1 1 d . . .
N2 N 0.87256(12) 0.50882(19) 0.58514(12) 0.0304(4) Uani 1 1 d . A .
C1 C 0.84059(14) 0.3819(2) 0.59847(13) 0.0282(4) Uani 1 1 d . A .
C2 C 0.98184(16) 0.4084(3) 0.6708(2) 0.0485(7) Uani 1 1 d . . .
H2 H 1.0376 0.3888 0.7065 0.058 Uiso 1 1 calc R . .
C3 C 0.95902(16) 0.5253(3) 0.62926(19) 0.0436(6) Uani 1 1 d . . .
H3 H 0.9952 0.6044 0.6299 0.052 Uiso 1 1 calc R . .
C4 C 0.91113(15) 0.1819(2) 0.69051(16) 0.0338(5) Uani 1 1 d . . .
C5 C 0.81827(17) 0.1176(3) 0.67071(17) 0.0411(6) Uani 1 1 d . . .
H5A H 0.8004 0.1086 0.6078 0.062 Uiso 1 1 calc R . .
H5B H 0.7749 0.1754 0.6939 0.062 Uiso 1 1 calc R . .
H5C H 0.8197 0.0274 0.6977 0.062 Uiso 1 1 calc R . .
C6 C 0.93823(18) 0.1957(3) 0.78864(17) 0.0443(6) Uani 1 1 d . . .
H6A H 0.9979 0.2374 0.8018 0.066 Uiso 1 1 calc R . .
H6B H 0.9397 0.1054 0.8155 0.066 Uiso 1 1 calc R . .
H6C H 0.8945 0.2531 0.8116 0.066 Uiso 1 1 calc R . .
C7 C 0.97951(19) 0.0974(3) 0.6524(2) 0.0500(7) Uani 1 1 d . . .
H7A H 0.9609 0.0899 0.5895 0.075 Uiso 1 1 calc R . .
H7B H 0.9833 0.0064 0.6784 0.075 Uiso 1 1 calc R . .
H7C H 1.0384 0.1417 0.6649 0.075 Uiso 1 1 calc R . .
C8 C 0.82078(16) 0.6237(3) 0.53917(15) 0.0373(5) Uani 1 1 d D . .
C9 C 0.8883(3) 0.7286(6) 0.5108(4) 0.094(3) Uani 0.720(7) 1 d PD A 3
H9A H 0.8549 0.8014 0.4767 0.140 Uiso 0.720(7) 1 calc PR A 3
H9B H 0.9272 0.6825 0.4756 0.140 Uiso 0.720(7) 1 calc PR A 3
H9C H 0.9251 0.7678 0.5625 0.140 Uiso 0.720(7) 1 calc PR A 3
C10 C 0.7732(4) 0.6959(5) 0.6064(3) 0.0600(15) Uani 0.720(7) 1 d PDU A 3
H10A H 0.8178 0.7238 0.6562 0.090 Uiso 0.720(7) 1 calc PR A 3
H10B H 0.7300 0.6335 0.6260 0.090 Uiso 0.720(7) 1 calc PR A 3
H10C H 0.7416 0.7764 0.5799 0.090 Uiso 0.720(7) 1 calc PR A 3
C11 C 0.7554(3) 0.5807(4) 0.4638(3) 0.0492(11) Uani 0.720(7) 1 d PDU A 3
H11A H 0.7081 0.5265 0.4834 0.074 Uiso 0.720(7) 1 calc PR A 3
H11B H 0.7857 0.5257 0.4250 0.074 Uiso 0.720(7) 1 calc PR A 3
H11C H 0.7288 0.6613 0.4326 0.074 Uiso 0.720(7) 1 calc PR A 3
C9' C 0.8634(6) 0.6440(10) 0.4584(6) 0.041(2) Uiso 0.280(7) 1 d PD A 4
H9'1 H 0.8658 0.5567 0.4285 0.061 Uiso 0.280(7) 1 calc PR A 4
H9'2 H 0.9243 0.6798 0.4751 0.061 Uiso 0.280(7) 1 calc PR A 4
H9'3 H 0.8274 0.7088 0.4194 0.061 Uiso 0.280(7) 1 calc PR A 4
C10' C 0.8140(7) 0.7362(9) 0.5954(6) 0.036(2) Uiso 0.280(7) 1 d PDU A 4
H10D H 0.7830 0.7075 0.6428 0.054 Uiso 0.280(7) 1 calc PR A 4
H10E H 0.7801 0.8098 0.5626 0.054 Uiso 0.280(7) 1 calc PR A 4
H10F H 0.8743 0.7688 0.6195 0.054 Uiso 0.280(7) 1 calc PR A 4
C11' C 0.7223(6) 0.5653(9) 0.5026(7) 0.039(2) Uiso 0.280(7) 1 d PDU A 4
H11D H 0.7272 0.4898 0.4627 0.058 Uiso 0.280(7) 1 calc PR A 4
H11E H 0.6854 0.6378 0.4718 0.058 Uiso 0.280(7) 1 calc PR A 4
H11F H 0.6943 0.5329 0.5511 0.058 Uiso 0.280(7) 1 calc PR A 4
C12 C 0.61766(15) 0.3341(3) 0.61100(15) 0.0388(5) Uani 1 1 d . B .
H12A H 0.6446 0.3457 0.6727 0.047 Uiso 1 1 calc R . .
H12B H 0.5921 0.4234 0.5905 0.047 Uiso 1 1 calc R . .
C13 C 0.53891(15) 0.2355(3) 0.60836(15) 0.0392(6) Uani 1 1 d . . .
C14 C 0.47838(17) 0.2777(3) 0.67450(17) 0.0468(7) Uani 1 1 d . . .
H14A H 0.4556 0.3701 0.6613 0.070 Uiso 1 1 calc R . .
H14B H 0.5133 0.2756 0.7332 0.070 Uiso 1 1 calc R . .
H14C H 0.4278 0.2143 0.6710 0.070 Uiso 1 1 calc R . .
C15 C 0.57243(18) 0.0917(3) 0.63004(19) 0.0502(7) Uani 1 1 d . . .
H15A H 0.6087 0.0904 0.6881 0.075 Uiso 1 1 calc R . .
H15B H 0.6091 0.0616 0.5874 0.075 Uiso 1 1 calc R . .
H15C H 0.5211 0.0303 0.6286 0.075 Uiso 1 1 calc R . .
C16 C 0.48135(18) 0.2376(4) 0.51762(17) 0.0566(8) Uani 1 1 d . . .
H16A H 0.4597 0.3303 0.5038 0.085 Uiso 1 1 calc R . .
H16B H 0.4300 0.1762 0.5165 0.085 Uiso 1 1 calc R . .
H16C H 0.5176 0.2076 0.4746 0.085 Uiso 1 1 calc R . .
Co Co 0.72049(2) 0.29432(4) 0.54436(2) 0.03036(11) Uani 1 1 d D . .
C17 C 0.6954(2) 0.2271(4) 0.4188(2) 0.0316(8) Uani 0.660(4) 1 d PD B 1
H17A H 0.6446 0.1626 0.4151 0.038 Uiso 0.660(4) 1 calc PR B 1
H17B H 0.6730 0.3068 0.3828 0.038 Uiso 0.660(4) 1 calc PR B 1
C18 C 0.7656(4) 0.1584(7) 0.3727(4) 0.028(3) Uani 0.660(4) 1 d PDU B 1
C19 C 0.8507(2) 0.2436(4) 0.3789(2) 0.0362(9) Uani 0.660(4) 1 d PDU B 1
H19A H 0.8368 0.3300 0.3483 0.054 Uiso 0.660(4) 1 calc PR B 1
H19B H 0.8955 0.1939 0.3523 0.054 Uiso 0.660(4) 1 calc PR B 1
H19C H 0.8747 0.2617 0.4400 0.054 Uiso 0.660(4) 1 calc PR B 1
C20 C 0.7915(3) 0.0195(4) 0.4146(3) 0.0413(9) Uani 0.660(4) 1 d PD B 1
H20A H 0.8221 0.0330 0.4743 0.062 Uiso 0.660(4) 1 calc PR B 1
H20B H 0.8316 -0.0281 0.3813 0.062 Uiso 0.660(4) 1 calc PR B 1
H20C H 0.7372 -0.0349 0.4149 0.062 Uiso 0.660(4) 1 calc PR B 1
C21 C 0.7297(3) 0.1330(6) 0.2767(2) 0.0543(13) Uani 0.660(4) 1 d PD B 1
H21A H 0.6778 0.0719 0.2713 0.081 Uiso 0.660(4) 1 calc PR B 1
H21B H 0.7767 0.0911 0.2491 0.081 Uiso 0.660(4) 1 calc PR B 1
H21C H 0.7115 0.2197 0.2480 0.081 Uiso 0.660(4) 1 calc PR B 1
C17' C 0.7107(5) 0.1462(8) 0.4456(4) 0.0335(15) Uiso 0.340(4) 1 d PD B 2
H17C H 0.7260 0.0578 0.4746 0.040 Uiso 0.340(4) 1 calc PR B 2
H17D H 0.6466 0.1411 0.4190 0.040 Uiso 0.340(4) 1 calc PR B 2
C18' C 0.7645(9) 0.1550(13) 0.3705(8) 0.031(7) Uiso 0.340(4) 1 d PDU B 2
C19' C 0.7366(6) 0.2790(9) 0.3128(6) 0.053(2) Uiso 0.340(4) 1 d PD B 2
H19D H 0.7700 0.2793 0.2640 0.079 Uiso 0.340(4) 1 calc PR B 2
H19E H 0.7500 0.3625 0.3468 0.079 Uiso 0.340(4) 1 calc PR B 2
H19F H 0.6721 0.2745 0.2905 0.079 Uiso 0.340(4) 1 calc PR B 2
C20' C 0.8649(5) 0.1685(9) 0.4069(5) 0.0388(17) Uiso 0.340(4) 1 d PDU B 2
H20D H 0.9001 0.1287 0.3659 0.058 Uiso 0.340(4) 1 calc PR B 2
H20E H 0.8782 0.1205 0.4626 0.058 Uiso 0.340(4) 1 calc PR B 2
H20F H 0.8803 0.2650 0.4156 0.058 Uiso 0.340(4) 1 calc PR B 2
C21' C 0.7531(5) 0.0263(7) 0.3135(4) 0.0340(16) Uiso 0.340(4) 1 d PD B 2
H21D H 0.8068 0.0132 0.2868 0.051 Uiso 0.340(4) 1 calc PR B 2
H21E H 0.7005 0.0367 0.2681 0.051 Uiso 0.340(4) 1 calc PR B 2
H21F H 0.7448 -0.0529 0.3495 0.051 Uiso 0.340(4) 1 calc PR B 2

loop_
_atom_site_aniso_label
_atom_site_aniso_U_11
_atom_site_aniso_U_22
_atom_site_aniso_U_33
_atom_site_aniso_U_23
_atom_site_aniso_U_13
_atom_site_aniso_U_12
N1 0.0223(8) 0.0313(9) 0.0405(10) -0.0003(8) 0.0048(7) -0.0048(7)
N2 0.0289(9) 0.0325(10) 0.0315(9) -0.0025(7) 0.0095(7) -0.0024(7)
C1 0.0259(10) 0.0349(11) 0.0250(10) -0.0052(8) 0.0080(8) -0.0018(8)
C2 0.0248(11) 0.0400(14) 0.077(2) 0.0072(13) -0.0043(12) -0.0087(10)
C3 0.0278(11) 0.0366(13) 0.0663(17) 0.0035(12) 0.0076(11) -0.0086(10)
C4 0.0300(11) 0.0312(12) 0.0400(13) 0.0009(9) 0.0055(9) -0.0029(9)
C5 0.0402(13) 0.0409(13) 0.0421(13) 0.0024(11) 0.0062(10) -0.0152(11)
C6 0.0442(14) 0.0421(14) 0.0434(14) 0.0028(11) -0.0017(11) -0.0059(11)
C7 0.0471(15) 0.0383(14) 0.0691(19) 0.0014(13) 0.0234(14) 0.0051(11)
C8 0.0388(12) 0.0396(13) 0.0349(12) 0.0058(10) 0.0100(10) 0.0002(10)
C9 0.059(3) 0.096(4) 0.119(5) 0.071(4) -0.005(3) -0.029(3)
C10 0.063(3) 0.064(3) 0.047(2) -0.016(2) -0.008(2) 0.027(3)
C11 0.061(3) 0.047(2) 0.036(2) -0.0015(16) -0.0042(18) 0.0013(18)
C12 0.0289(11) 0.0576(15) 0.0304(11) -0.0138(11) 0.0065(9) -0.0002(10)
C13 0.0259(11) 0.0632(16) 0.0302(11) -0.0167(11) 0.0095(9) -0.0034(10)
C14 0.0322(12) 0.0759(19) 0.0341(13) -0.0152(12) 0.0107(10) 0.0023(12)
C15 0.0377(13) 0.0634(18) 0.0531(16) -0.0197(13) 0.0179(12) -0.0119(12)
C16 0.0311(13) 0.106(3) 0.0322(13) -0.0210(15) 0.0049(10) -0.0093(14)
Co 0.02439(17) 0.0421(2) 0.02540(18) -0.00881(15) 0.00648(12) -0.00456(15)
C17 0.0220(15) 0.045(2) 0.0273(16) -0.0063(15) 0.0041(12) -0.0022(14)
C18 0.022(3) 0.040(4) 0.021(3) -0.0073(14) 0.0062(13) -0.0014(13)
C19 0.0263(17) 0.049(2) 0.0349(18) 0.0027(17) 0.0104(14) -0.0058(15)
C20 0.043(2) 0.038(2) 0.046(2) -0.0049(16) 0.0165(17) 0.0006(16)
C21 0.045(2) 0.090(4) 0.0277(19) -0.020(2) 0.0045(16) 0.004(2)

loop_
_atom_type_symbol
_atom_type_description
_atom_type_scat_dispersion_real
_atom_type_scat_dispersion_imag
_atom_type_scat_source
C C 0.0181 0.0091 'International Tables Vol C Tables 4.2.6.8 and 6.1.1.4'
H H 0.0000 0.0000 'International Tables Vol C Tables 4.2.6.8 and 6.1.1.4'
Co Co -2.3653 3.6143 'International Tables Vol C Tables 4.2.6.8 and 6.1.1.4'
N N 0.0311 0.0180 'International Tables Vol C Tables 4.2.6.8 and 6.1.1.4'

loop_
_geom_angle_atom_site_label_1
_geom_angle_atom_site_label_2
_geom_angle_atom_site_label_3
_geom_angle
C1 N1 C2 110.8(2)
C1 N1 C4 127.74(18)
C2 N1 C4 121.5(2)
C1 N2 C3 111.07(19)
C1 N2 C8 126.51(19)
C3 N2 C8 122.02(19)
N1 C1 N2 104.01(18)
N1 C1 Co 126.91(16)
N2 C1 Co 128.95(16)
C3 C2 N1 107.4(2)
C2 C3 N2 106.8(2)
N1 C4 C7 108.25(19)
N1 C4 C5 110.06(19)
C7 C4 C5 110.9(2)
N1 C4 C6 107.74(19)
C7 C4 C6 110.8(2)
C5 C4 C6 109.1(2)
C10' C8 C11 127.6(5)
C10' C8 N2 112.1(4)
C11 C8 N2 113.5(2)
C10' C8 C9' 119.5(6)
C11 C8 C9' 72.1(4)
N2 C8 C9' 103.9(4)
C10' C8 C10 30.0(4)
C11 C8 C10 110.6(3)
N2 C8 C10 106.7(2)
C9' C8 C10 144.5(5)
C10' C8 C9 77.3(5)
C11 C8 C9 110.2(3)
N2 C8 C9 108.7(3)
C9' C8 C9 45.1(4)
C10 C8 C9 106.8(4)
C10' C8 C11' 109.8(6)
C11 C8 C11' 32.1(4)
N2 C8 C11' 106.4(4)
C9' C8 C11' 104.2(5)
C10 C8 C11' 84.2(4)
C9 C8 C11' 137.9(4)
C13 C12 Co 121.18(17)
C15 C13 C12 110.7(2)
C15 C13 C16 109.6(2)
C12 C13 C16 109.6(2)
C15 C13 C14 108.2(2)
C12 C13 C14 110.8(2)
C16 C13 C14 107.8(2)
C12 Co C17 120.93(11)
C12 Co C1 113.75(9)
C17 Co C1 122.67(11)
C12 Co C17' 122.5(2)
C17 Co C17' 25.3(2)
C1 Co C17' 122.66(19)
C18 C17 Co 124.0(3)
C19 C18 C21 108.1(4)
C19 C18 C17 111.7(5)
C21 C18 C17 111.8(5)
C19 C18 C20 108.0(5)
C21 C18 C20 107.3(5)
C17 C18 C20 109.8(4)
C18' C17' Co 122.6(6)
C19' C18' C17' 111.5(9)
C19' C18' C20' 107.9(9)
C17' C18' C20' 109.6(9)
C19' C18' C21' 108.6(9)
C17' C18' C21' 111.9(9)
C20' C18' C21' 107.1(8)

loop_
_geom_bond_atom_site_label_1
_geom_bond_atom_site_label_2
_geom_bond_distance
N1 C1 1.361(3)
N1 C2 1.384(3)
N1 C4 1.491(3)
N2 C1 1.365(3)
N2 C3 1.382(3)
N2 C8 1.489(3)
C1 Co 2.059(2)
C2 C3 1.336(4)
C4 C7 1.520(3)
C4 C5 1.523(3)
C4 C6 1.526(3)
C8 C10' 1.426(8)
C8 C11 1.469(4)
C8 C9' 1.522(8)
C8 C10 1.540(5)
C8 C9 1.564(5)
C8 C11' 1.609(8)
C12 C13 1.529(3)
C12 Co 2.045(2)
C13 C15 1.520(4)
C13 C16 1.536(3)
C13 C14 1.545(3)
Co C17 2.045(3)
Co C17' 2.108(6)
C17 C18 1.533(6)
C18 C19 1.524(7)
C18 C21 1.530(7)
C18 C20 1.535(8)
C17' C18' 1.535(13)
C18' C19' 1.533(13)
C18' C20' 1.535(12)
C18' C21' 1.539(12)

loop_
_geom_torsion_atom_site_label_1
_geom_torsion_atom_site_label_2
_geom_torsion_atom_site_label_3
_geom_torsion_atom_site_label_4
_geom_torsion
C2 N1 C1 N2 -0.6(3)
C4 N1 C1 N2 178.2(2)
C2 N1 C1 Co 175.73(18)
C4 N1 C1 Co -5.5(3)
C3 N2 C1 N1 0.4(2)
C8 N2 C1 N1 -172.4(2)
C3 N2 C1 Co -175.77(17)
C8 N2 C1 Co 11.4(3)
C1 N1 C2 C3 0.5(3)
C4 N1 C2 C3 -178.4(2)
N1 C2 C3 N2 -0.2(3)
C1 N2 C3 C2 -0.1(3)
C8 N2 C3 C2 173.1(2)
C1 N1 C4 C7 113.8(3)
C2 N1 C4 C7 -67.5(3)
C1 N1 C4 C5 -7.5(3)
C2 N1 C4 C5 171.1(2)
C1 N1 C4 C6 -126.3(2)
C2 N1 C4 C6 52.3(3)
C1 N2 C8 C10' 116.1(5)
C3 N2 C8 C10' -56.0(5)
C1 N2 C8 C11 -37.4(4)
C3 N2 C8 C11 150.6(3)
C1 N2 C8 C9' -113.6(4)
C3 N2 C8 C9' 74.3(5)
C1 N2 C8 C10 84.7(3)
C3 N2 C8 C10 -87.3(3)
C1 N2 C8 C9 -160.5(4)
C3 N2 C8 C9 27.5(4)
C1 N2 C8 C11' -4.0(5)
C3 N2 C8 C11' -176.1(4)
Co C12 C13 C15 51.3(3)
Co C12 C13 C16 -69.7(3)
Co C12 C13 C14 171.39(18)
C13 C12 Co C17 45.2(3)
C13 C12 Co C1 -152.71(19)
C13 C12 Co C17' 15.5(4)
N1 C1 Co C12 97.3(2)
N2 C1 Co C12 -87.4(2)
N1 C1 Co C17 -101.0(2)
N2 C1 Co C17 74.3(2)
N1 C1 Co C17' -70.9(3)
N2 C1 Co C17' 104.4(3)
C12 Co C17 C18 -162.4(4)
C1 Co C17 C18 37.2(5)
C17' Co C17 C18 -61.1(6)
Co C17 C18 C19 -52.8(6)
Co C17 C18 C21 -174.1(4)
Co C17 C18 C20 67.0(5)
C12 Co C17' C18' 152.6(7)
C17 Co C17' C18' 58.0(8)
C1 Co C17' C18' -40.3(8)
Co C17' C18' C19' -64.7(11)
Co C17' C18' C20' 54.8(11)
Co C17' C18' C21' 173.5(6)
